data_1506554
loop_
_publ_author_name
'Guo, Rongwei'
'Chen, Xuanhua'
'Elpelt, Christian'
'Song, Datong'
'Morris, Robert H.'

_publ_section_title
;
 Applications of ruthenium hydride borohydride complexes containing
 phosphinite and diamine ligands to asymmetric catalytic reactions.
;
_journal_issue 9
_journal_name_full 'Organic letters'
_journal_page_first 1757
_journal_page_last 1759
_journal_paper_doi 10.1021/ol050336j
_journal_volume 7
_journal_year 2005
_chemical_formula_sum 'C81.6 H89.4 B N2 O2 P2 Ru'
_chemical_formula_weight 1303.965
_chemical_name_systematic
; 
 ? 
;
_space_group_IT_number 19
_symmetry_cell_setting orthorhombic
_symmetry_space_group_name_Hall 'P 2ac 2ab'
_symmetry_space_group_name_H-M 'P 21 21 21'
_atom_sites_solution_hydrogens geom
_atom_sites_solution_primary direct
_atom_sites_solution_secondary difmap
_audit_creation_method SHELXL-97
_cell_angle_alpha 90.00
_cell_angle_beta 90.00
_cell_angle_gamma 90.00
_cell_formula_units_Z 4
_cell_length_a 18.059(4)
_cell_length_b 18.096(4)
_cell_length_c 21.949(4)
_cell_measurement_temperature 150(2)
_cell_volume 7173(3)
_computing_structure_refinement 'SHELXL-97 (Sheldrick, 1997)'
_computing_structure_solution 'SHELXS-97 (Sheldrick, 1990)'
_diffrn_ambient_temperature 150(2)
_diffrn_measured_fraction_theta_full 0.996
_diffrn_measured_fraction_theta_max 0.996
_diffrn_radiation_monochromator graphite
_diffrn_radiation_source 'fine-focus sealed tube'
_diffrn_radiation_type MoK\a
_diffrn_radiation_wavelength 0.71073
_diffrn_reflns_av_R_equivalents 0.1535
_diffrn_reflns_av_sigmaI/netI 0.2626
_diffrn_reflns_limit_h_max 23
_diffrn_reflns_limit_h_min -19
_diffrn_reflns_limit_k_max 23
_diffrn_reflns_limit_k_min -21
_diffrn_reflns_limit_l_max 28
_diffrn_reflns_limit_l_min -28
_diffrn_reflns_number 45501
_diffrn_reflns_theta_full 27.47
_diffrn_reflns_theta_max 27.47
_diffrn_reflns_theta_min 2.68
_exptl_absorpt_coefficient_mu 0.310
_exptl_absorpt_correction_T_max 0.956
_exptl_absorpt_correction_T_min 0.852
_exptl_absorpt_correction_type multi-scan
_exptl_absorpt_process_details
;
multi-scan from symmetry-related measurements 
 Sortav (Blessing 1995)
;
_exptl_crystal_colour colorless
_exptl_crystal_density_diffrn 1.207
_exptl_crystal_density_method 'not measured'
_exptl_crystal_description block
_exptl_crystal_F_000 2752
_exptl_crystal_size_max 0.30
_exptl_crystal_size_mid 0.18
_exptl_crystal_size_min 0.16
_refine_diff_density_max 0.537
_refine_diff_density_min -0.409
_refine_diff_density_rms 0.071
_refine_ls_abs_structure_details 'Flack H D (1983), Acta Cryst. A39, 876-881'
_refine_ls_abs_structure_Flack -0.05(3)
_refine_ls_extinction_method none
_refine_ls_goodness_of_fit_ref 0.927
_refine_ls_hydrogen_treatment mixed
_refine_ls_matrix_type full
_refine_ls_number_parameters 821
_refine_ls_number_reflns 16266
_refine_ls_number_restraints 0
_refine_ls_restrained_S_all 0.927
_refine_ls_R_factor_all 0.2101
_refine_ls_R_factor_gt 0.0624
_refine_ls_shift/su_max 0.001
_refine_ls_shift/su_mean 0.000
_refine_ls_structure_factor_coef Fsqd
_refine_ls_weighting_details 'calc w=1/[\s^2^(Fo^2^)+(0.0314P)^2^+0.0000P] where P=(Fo^2^+2Fc^2^)/3'
_refine_ls_weighting_scheme calc
_refine_ls_wR_factor_gt 0.0900
_refine_ls_wR_factor_ref 0.1216
_reflns_number_gt 7184
_reflns_number_total 16266
_reflns_threshold_expression >2sigma(I)
_cod_data_source_file ol050336jsi20050217_022322.cif
_cod_data_source_block complex_4b
_cod_depositor_comments
;
The following automatic conversions were performed:

'_symmetry_cell_setting' value 'Orthorhombic' changed to
'orthorhombic' according to
/home/saulius/struct/CIF-dictionaries/cif_core.dic dictionary named
'cif_core.dic' version 2.4.1 from 2010-06-29.

Automatic conversion script
Id: cif_fix_values 1715 2011-07-08 13:25:40Z adriana 
;
_cod_original_cell_volume 7173(2)
_cod_original_sg_symbol_H-M P2(1)2(1)2(1)
_cod_database_code 1506554

loop_
_symmetry_equiv_pos_as_xyz
'x, y, z'
'-x+1/2, -y, z+1/2'
'-x, y+1/2, -z+1/2'
'x+1/2, -y+1/2, -z'

loop_
_atom_site_label
_atom_site_type_symbol
_atom_site_fract_x
_atom_site_fract_y
_atom_site_fract_z
_atom_site_U_iso_or_equiv
_atom_site_adp_type
_atom_site_occupancy
_atom_site_symmetry_multiplicity
_atom_site_calc_flag
_atom_site_refinement_flags
_atom_site_disorder_assembly
_atom_site_disorder_group
Ru1 Ru -0.04906(3) -0.12552(2) -1.17837(2) 0.03654(13) Uani 1 1 d . . .
H1RU H -0.1026(19) -0.0547(17) -1.1921(17) 0.014(11) Uiso 1 1 d . . .
P1 P -0.12053(9) -0.14001(7) -1.09692(7) 0.0371(4) Uani 1 1 d . . .
P2 P 0.03708(9) -0.05288(7) -1.13854(7) 0.0358(4) Uani 1 1 d . . .
B1 B 0.0371(5) -0.2618(4) -1.1947(3) 0.0441(19) Uani 1 1 d . . .
H4B H -0.011(3) -0.304(3) -1.206(3) 0.09(2) Uiso 1 1 d . . .
H3B H 0.076(2) -0.286(2) -1.162(2) 0.036(14) Uiso 1 1 d . . .
H2B H 0.063(3) -0.243(2) -1.236(3) 0.061(17) Uiso 1 1 d . . .
H1B H 0.010(2) -0.208(2) -1.1612(18) 0.033(13) Uiso 1 1 d . . .
O1 O -0.1309(2) -0.07616(17) -1.04385(16) 0.0377(10) Uani 1 1 d . A .
O2 O 0.0220(2) 0.03576(16) -1.12286(15) 0.0370(10) Uani 1 1 d . . .
N1 N -0.1217(3) -0.1932(2) -1.2351(2) 0.0446(13) Uani 1 1 d . . .
H1C H -0.1273 -0.2377 -1.2173 0.054 Uiso 1 1 calc R . .
H1D H -0.1665 -0.1717 -1.2369 0.054 Uiso 1 1 calc R . .
N2 N -0.0043(2) -0.1102(2) -1.26980(18) 0.0405(12) Uani 1 1 d . . .
H2A H 0.0079 -0.0624 -1.2748 0.049 Uiso 1 1 calc R . .
H2C H 0.0373 -0.1372 -1.2735 0.049 Uiso 1 1 calc R . .
C1 C -0.0573(3) -0.1321(2) -1.3192(2) 0.0360(12) Uani 1 1 d . . .
H1A H -0.0958 -0.0941 -1.3218 0.043 Uiso 1 1 calc R . .
C2 C -0.0210(3) -0.1387(3) -1.3808(3) 0.0414(15) Uani 1 1 d . . .
C3 C 0.0411(4) -0.1835(3) -1.3884(3) 0.0553(17) Uani 1 1 d . . .
H3A H 0.0605 -0.2090 -1.3553 0.066 Uiso 1 1 calc R . .
C4 C 0.0738(4) -0.1901(3) -1.4450(3) 0.066(2) Uani 1 1 d . . .
H4A H 0.1154 -0.2199 -1.4499 0.080 Uiso 1 1 calc R . .
C5 C 0.0451(5) -0.1531(3) -1.4934(3) 0.0666(19) Uani 1 1 d . . .
H5A H 0.0677 -0.1580 -1.5313 0.080 Uiso 1 1 calc R . .
C6 C -0.0160(4) -0.1088(3) -1.4882(3) 0.062(2) Uani 1 1 d . . .
H6A H -0.0351 -0.0839 -1.5218 0.074 Uiso 1 1 calc R . .
C7 C -0.0488(4) -0.1020(3) -1.4305(3) 0.0529(17) Uani 1 1 d . . .
H7A H -0.0902 -0.0720 -1.4259 0.063 Uiso 1 1 calc R . .
C8 C -0.0940(3) -0.2043(3) -1.2983(2) 0.0408(16) Uani 1 1 d . . .
H8A H -0.0548 -0.2417 -1.2961 0.049 Uiso 1 1 calc R . .
C9 C -0.1521(4) -0.2333(3) -1.3422(2) 0.0447(17) Uani 1 1 d . . .
C10 C -0.2222(4) -0.2015(4) -1.3434(3) 0.066(2) Uani 1 1 d . . .
H10A H -0.2337 -0.1627 -1.3173 0.079 Uiso 1 1 calc R . .
C11 C -0.2749(4) -0.2282(5) -1.3840(4) 0.087(3) Uani 1 1 d . . .
H11A H -0.3225 -0.2087 -1.3843 0.104 Uiso 1 1 calc R . .
C12 C -0.2560(6) -0.2838(5) -1.4235(4) 0.093(3) Uani 1 1 d . . .
H12A H -0.2909 -0.3011 -1.4512 0.111 Uiso 1 1 calc R . .
C13 C -0.1868(6) -0.3144(4) -1.4229(4) 0.087(3) Uani 1 1 d . . .
H13A H -0.1746 -0.3518 -1.4502 0.105 Uiso 1 1 calc R . .
C14 C -0.1358(5) -0.2898(3) -1.3820(3) 0.066(2) Uani 1 1 d . . .
H14A H -0.0891 -0.3115 -1.3809 0.080 Uiso 1 1 calc R . .
C15 C -0.0768(3) -0.0454(3) -1.0073(3) 0.0416(16) Uani 1 1 d . . .
C16A C -0.0505(11) -0.0783(10) -0.9578(8) 0.037(5) Uiso 0.50 1 d P A 1
H16A H -0.0684 -0.1250 -0.9480 0.044 Uiso 0.50 1 calc PR A 1
C17A C 0.0049(11) -0.0450(11) -0.9180(9) 0.042(6) Uiso 0.50 1 d P A 1
H17A H 0.0209 -0.0710 -0.8838 0.050 Uiso 0.50 1 calc PR A 1
C18A C 0.0297(10) 0.0130(10) -0.9278(7) 0.051(6) Uiso 0.50 1 d P A 1
C19A C 0.0838(9) 0.0500(8) -0.8931(7) 0.065(5) Uiso 0.50 1 d P A 1
H19A H 0.1067 0.0252 -0.8611 0.078 Uiso 0.50 1 calc PR A 1
C20A C 0.1034(8) 0.1209(8) -0.9051(7) 0.067(4) Uiso 0.50 1 d P A 1
H20A H 0.1376 0.1432 -0.8793 0.080 Uiso 0.50 1 calc PR A 1
C21A C 0.0760(9) 0.1625(8) -0.9529(7) 0.070(4) Uiso 0.50 1 d P A 1
H21A H 0.0933 0.2100 -0.9608 0.084 Uiso 0.50 1 calc PR A 1
C22A C 0.0225(7) 0.1307(7) -0.9879(6) 0.045(4) Uiso 0.50 1 d P A 1
H22A H 0.0011 0.1585 -1.0189 0.055 Uiso 0.50 1 calc PR A 1
C23A C -0.0023(9) 0.0561(9) -0.9790(8) 0.044(5) Uiso 0.50 1 d P A 1
C16B C -0.0418(11) -0.0933(10) -0.9612(8) 0.042(6) Uiso 0.50 1 d P A 2
H16B H -0.0504 -0.1439 -0.9605 0.050 Uiso 0.50 1 calc PR A 2
C17B C 0.0012(12) -0.0624(10) -0.9221(10) 0.054(7) Uiso 0.50 1 d P A 2
H17B H 0.0250 -0.0903 -0.8924 0.064 Uiso 0.50 1 calc PR A 2
C18B C 0.0139(9) 0.0320(9) -0.9259(7) 0.043(5) Uiso 0.50 1 d P A 2
C19B C 0.0553(10) 0.0677(8) -0.8794(7) 0.066(5) Uiso 0.50 1 d P A 2
H19B H 0.0729 0.0413 -0.8460 0.080 Uiso 0.50 1 calc PR A 2
C20B C 0.0686(9) 0.1422(8) -0.8851(7) 0.079(5) Uiso 0.50 1 d P A 2
H20B H 0.0988 0.1667 -0.8573 0.094 Uiso 0.50 1 calc PR A 2
C21B C 0.0359(9) 0.1804(7) -0.9333(7) 0.066(4) Uiso 0.50 1 d P A 2
H21B H 0.0427 0.2312 -0.9363 0.079 Uiso 0.50 1 calc PR A 2
C22B C -0.0052(7) 0.1453(6) -0.9756(6) 0.043(4) Uiso 0.50 1 d P A 2
H22B H -0.0253 0.1722 -1.0077 0.051 Uiso 0.50 1 calc PR A 2
C23B C -0.0182(8) 0.0697(8) -0.9721(7) 0.034(5) Uiso 0.50 1 d P A 2
C24 C -0.0593(3) 0.0280(2) -1.0168(2) 0.0358(14) Uani 1 1 d . A .
C25 C -0.0890(3) 0.0675(3) -1.0705(3) 0.0334(14) Uani 1 1 d . . .
C26 C -0.0488(4) 0.0683(2) -1.1230(2) 0.0364(13) Uani 1 1 d . A .
C27 C -0.0713(3) 0.1057(2) -1.1764(3) 0.0440(15) Uani 1 1 d . . .
H27A H -0.0412 0.1070 -1.2107 0.053 Uiso 1 1 calc R A .
C28 C -0.1388(3) 0.1399(2) -1.1761(3) 0.0429(14) Uani 1 1 d . A .
H28A H -0.1548 0.1641 -1.2110 0.052 Uiso 1 1 calc R . .
C29 C -0.1848(3) 0.1396(3) -1.1244(3) 0.0430(15) Uani 1 1 d . . .
C30 C -0.2556(4) 0.1734(3) -1.1244(4) 0.061(2) Uani 1 1 d . A .
H30A H -0.2730 0.1966 -1.1594 0.073 Uiso 1 1 calc R . .
C31 C -0.2987(4) 0.1717(4) -1.0728(4) 0.072(2) Uani 1 1 d . . .
H31A H -0.3454 0.1932 -1.0732 0.086 Uiso 1 1 calc R A .
C32 C -0.2728(4) 0.1381(4) -1.0199(4) 0.067(2) Uani 1 1 d . A .
H32A H -0.3019 0.1386 -0.9850 0.080 Uiso 1 1 calc R . .
C33 C -0.2057(4) 0.1048(3) -1.0186(3) 0.0515(17) Uani 1 1 d . . .
H33A H -0.1896 0.0823 -0.9829 0.062 Uiso 1 1 calc R A .
C34 C -0.1596(3) 0.1034(3) -1.0710(3) 0.0434(16) Uani 1 1 d . A .
C35 C -0.3756(4) -0.0002(4) -1.1371(4) 0.113(3) Uani 1 1 d . . .
H35A H -0.4242 -0.0086 -1.1535 0.169 Uiso 1 1 calc R . .
H35B H -0.3510 0.0373 -1.1606 0.169 Uiso 1 1 calc R . .
H35C H -0.3798 0.0158 -1.0955 0.169 Uiso 1 1 calc R . .
C36 C -0.3584(4) -0.2704(3) -1.1922(4) 0.082(2) Uani 1 1 d . . .
H36A H -0.4074 -0.2590 -1.2065 0.124 Uiso 1 1 calc R . .
H36B H -0.3614 -0.3075 -1.1610 0.124 Uiso 1 1 calc R . .
H36C H -0.3291 -0.2886 -1.2255 0.124 Uiso 1 1 calc R . .
C37 C -0.3311(4) -0.0714(3) -1.1398(3) 0.060(2) Uani 1 1 d . . .
C38 C -0.3616(3) -0.1347(3) -1.1645(3) 0.0634(19) Uani 1 1 d . . .
H38A H -0.4093 -0.1329 -1.1803 0.076 Uiso 1 1 calc R . .
C39 C -0.3228(4) -0.2011(3) -1.1664(3) 0.0522(18) Uani 1 1 d . . .
C40 C -0.2517(3) -0.2020(3) -1.1426(3) 0.0446(16) Uani 1 1 d . . .
H40A H -0.2254 -0.2461 -1.1419 0.054 Uiso 1 1 calc R . .
C41 C -0.2191(3) -0.1380(3) -1.1199(2) 0.0379(14) Uani 1 1 d . . .
C42 C -0.2588(4) -0.0728(3) -1.1187(3) 0.0515(18) Uani 1 1 d . . .
H42A H -0.2370 -0.0299 -1.1038 0.062 Uiso 1 1 calc R . .
C43 C -0.2176(5) -0.2900(4) -0.9047(3) 0.097(3) Uani 1 1 d . . .
H43A H -0.2443 -0.2443 -0.9014 0.145 Uiso 1 1 calc R . .
H43B H -0.1878 -0.2970 -0.8689 0.145 Uiso 1 1 calc R . .
H43C H -0.2521 -0.3302 -0.9083 0.145 Uiso 1 1 calc R . .
C44 C -0.0317(5) -0.4131(3) -1.0436(4) 0.104(3) Uani 1 1 d . . .
H44A H -0.0392 -0.4514 -1.0141 0.156 Uiso 1 1 calc R . .
H44B H 0.0195 -0.3988 -1.0438 0.156 Uiso 1 1 calc R . .
H44C H -0.0454 -0.4309 -1.0833 0.156 Uiso 1 1 calc R . .
C45 C -0.1682(4) -0.2878(4) -0.9605(3) 0.067(2) Uani 1 1 d . . .
C46 C -0.1227(4) -0.3481(3) -0.9770(3) 0.075(2) Uani 1 1 d . . .
H46A H -0.1227 -0.3899 -0.9524 0.090 Uiso 1 1 calc R . .
C47 C -0.0788(4) -0.3475(3) -1.0275(3) 0.068(2) Uani 1 1 d . . .
C48 C -0.0774(3) -0.2835(3) -1.0638(3) 0.0510(18) Uani 1 1 d . . .
H48A H -0.0469 -0.2819 -1.0979 0.061 Uiso 1 1 calc R . .
C49 C -0.1211(4) -0.2227(3) -1.0495(3) 0.0410(15) Uani 1 1 d . . .
C50 C -0.1662(4) -0.2259(3) -0.9985(3) 0.0504(17) Uani 1 1 d . . .
H50A H -0.1961 -0.1856 -0.9893 0.060 Uiso 1 1 calc R . .
C51 C 0.1196(5) -0.2587(3) -0.9822(4) 0.094(3) Uani 1 1 d . . .
H51A H 0.1539 -0.2681 -0.9497 0.142 Uiso 1 1 calc R . .
H51B H 0.1297 -0.2917 -1.0154 0.142 Uiso 1 1 calc R . .
H51C H 0.0700 -0.2666 -0.9679 0.142 Uiso 1 1 calc R . .
C52 C 0.2440(4) -0.0071(4) -0.9692(3) 0.095(3) Uani 1 1 d . . .
H52A H 0.2696 -0.0326 -0.9372 0.142 Uiso 1 1 calc R . .
H52B H 0.2194 0.0355 -0.9528 0.142 Uiso 1 1 calc R . .
H52C H 0.2789 0.0082 -0.9997 0.142 Uiso 1 1 calc R . .
C53 C 0.1280(4) -0.1784(3) -1.0039(3) 0.063(2) Uani 1 1 d . . .
C54 C 0.1783(4) -0.1311(4) -0.9776(3) 0.070(2) Uani 1 1 d . . .
H54A H 0.2072 -0.1479 -0.9454 0.084 Uiso 1 1 calc R . .
C55 C 0.1872(4) -0.0585(4) -0.9977(3) 0.059(2) Uani 1 1 d . . .
C56 C 0.1427(4) -0.0343(3) -1.0457(3) 0.0509(17) Uani 1 1 d . . .
H56A H 0.1477 0.0138 -1.0600 0.061 Uiso 1 1 calc R . .
C57 C 0.0911(3) -0.0812(3) -1.0725(3) 0.0408(16) Uani 1 1 d . . .
C58 C 0.0830(3) -0.1524(3) -1.0509(3) 0.0494(17) Uani 1 1 d . . .
H58A H 0.0473 -0.1833 -1.0679 0.059 Uiso 1 1 calc R . .
C59 C 0.2512(4) -0.1633(3) -1.2729(3) 0.074(2) Uani 1 1 d . . .
H59A H 0.2388 -0.2038 -1.2465 0.112 Uiso 1 1 calc R . .
H59B H 0.3030 -0.1522 -1.2691 0.112 Uiso 1 1 calc R . .
H59C H 0.2404 -0.1767 -1.3143 0.112 Uiso 1 1 calc R . .
C60 C 0.1844(4) 0.1056(3) -1.3040(3) 0.082(3) Uani 1 1 d . . .
H60A H 0.2212 0.1002 -1.3353 0.123 Uiso 1 1 calc R . .
H60B H 0.2007 0.1417 -1.2749 0.123 Uiso 1 1 calc R . .
H60C H 0.1386 0.1214 -1.3219 0.123 Uiso 1 1 calc R . .
C61 C 0.2063(4) -0.0964(3) -1.2555(3) 0.0486(17) Uani 1 1 d . . .
C62 C 0.2147(4) -0.0300(3) -1.2869(3) 0.0568(19) Uani 1 1 d . . .
H62A H 0.2489 -0.0272 -1.3185 0.068 Uiso 1 1 calc R . .
C63 C 0.1731(4) 0.0321(3) -1.2723(3) 0.0511(17) Uani 1 1 d . . .
C64 C 0.1217(3) 0.0270(3) -1.2247(3) 0.0427(16) Uani 1 1 d . . .
H64A H 0.0938 0.0682 -1.2142 0.051 Uiso 1 1 calc R . .
C65 C 0.1117(3) -0.0395(3) -1.1926(2) 0.0353(14) Uani 1 1 d . . .
C66 C 0.1553(3) -0.0998(3) -1.2086(3) 0.0405(15) Uani 1 1 d . . .
H66A H 0.1500 -0.1437 -1.1871 0.049 Uiso 1 1 calc R . .
C67 C -0.3034(5) -0.0678(4) 0.1205(5) 0.087(3) Uani 1 1 d . . .
H67A H -0.3344 -0.0949 0.0950 0.105 Uiso 1 1 calc R . .
C68 C -0.2363(5) -0.0415(4) 0.0985(4) 0.089(3) Uani 1 1 d . . .
H68A H -0.2217 -0.0513 0.0587 0.107 Uiso 1 1 calc R . .
C69 C -0.1916(5) -0.0007(4) 0.1364(4) 0.080(2) Uani 1 1 d . . .
H69A H -0.1472 0.0180 0.1215 0.096 Uiso 1 1 calc R . .
C70 C -0.2114(5) 0.0130(4) 0.1962(4) 0.081(2) Uani 1 1 d . . .
H70A H -0.1807 0.0403 0.2217 0.097 Uiso 1 1 calc R . .
C71 C -0.2783(5) -0.0150(4) 0.2171(4) 0.082(3) Uani 1 1 d . . .
H71A H -0.2922 -0.0071 0.2574 0.099 Uiso 1 1 calc R . .
C72 C -0.3240(5) -0.0542(4) 0.1793(5) 0.082(2) Uani 1 1 d . . .
H72A H -0.3693 -0.0715 0.1937 0.098 Uiso 1 1 calc R . .
C73 C -0.629(2) 0.0950(17) -0.1858(14) 0.195(11) Uiso 0.50 1 d P B 1
H73A H -0.6267 0.1459 -0.1806 0.234 Uiso 0.50 1 calc PR B 1
C74 C -0.5787(17) 0.0607(16) -0.2227(13) 0.148(9) Uiso 0.50 1 d P B 1
H74A H -0.5531 0.0889 -0.2512 0.177 Uiso 0.50 1 calc PR B 1
C75 C -0.5640(13) -0.0172(11) -0.2195(9) 0.138(7) Uiso 0.50 1 d P B 1
H75A H -0.5252 -0.0407 -0.2395 0.166 Uiso 0.50 1 calc PR B 1
C76 C -0.6124(12) -0.0509(11) -0.1844(10) 0.131(7) Uiso 0.50 1 d P B 1
H76A H -0.6074 -0.1016 -0.1792 0.158 Uiso 0.50 1 calc PR B 1
C77 C -0.6727(12) -0.0148(11) -0.1535(10) 0.107(7) Uiso 0.50 1 d P B 1
H77A H -0.7056 -0.0433 -0.1310 0.128 Uiso 0.50 1 calc PR B 1
C78 C -0.6824(17) 0.0535(15) -0.1560(13) 0.132(12) Uiso 0.50 1 d P B 1
H78A H -0.7238 0.0756 -0.1386 0.159 Uiso 0.50 1 calc PR B 1
C79 C -0.4244(11) 0.2208(13) -0.3208(11) 0.127(7) Uiso 0.50 1 d P C 1
H79A H -0.4176 0.2036 -0.3603 0.152 Uiso 0.50 1 calc PR C 1
C80 C -0.4455(11) 0.2851(11) -0.3057(10) 0.130(7) Uiso 0.50 1 d P C 1
H80A H -0.4484 0.3206 -0.3362 0.157 Uiso 0.50 1 calc PR C 1
C81 C -0.4635(13) 0.3053(13) -0.2502(12) 0.167(8) Uiso 0.50 1 d P C 1
H81A H -0.4737 0.3544 -0.2412 0.201 Uiso 0.50 1 calc PR C 1
C82 C -0.4666(12) 0.2528(11) -0.2066(9) 0.137(8) Uiso 0.50 1 d P C 1
H82A H -0.4969 0.2629 -0.1733 0.165 Uiso 0.50 1 calc PR C 1
C83 C -0.432(2) 0.189(2) -0.2058(17) 0.218(19) Uiso 0.50 1 d P C 1
H83A H -0.4224 0.1584 -0.1728 0.261 Uiso 0.50 1 calc PR C 1
C84 C -0.4132(18) 0.1796(15) -0.2661(19) 0.112(10) Uiso 0.50 1 d P C 1
H84A H -0.3871 0.1361 -0.2727 0.135 Uiso 0.50 1 calc PR C 1
C85B C -0.403(2) 0.1804(19) -0.2953(19) 0.081(11) Uiso 0.30 1 d P D 2
C85A C -0.380(3) 0.168(3) -0.264(4) 0.19(3) Uiso 0.30 1 d P D 2
C86 C -0.4575(12) 0.1711(9) -0.2210(9) 0.099(5) Uiso 0.60 1 d P D 2
C87B C -0.5135(13) 0.1099(12) -0.2331(10) 0.039(6) Uiso 0.30 1 d P D 2
C87A C -0.505(4) 0.087(3) -0.234(4) 0.23(3) Uiso 0.30 1 d P D 2
C88B C -0.547(4) 0.097(3) -0.167(3) 0.22(3) Uiso 0.30 1 d P D 2
C88A C -0.5677(12) 0.0944(9) -0.1824(11) 0.027(5) Uiso 0.30 1 d P D 2
C89 C -0.6182(13) 0.0279(12) -0.1955(10) 0.134(7) Uiso 0.60 1 d P D 2
C90B C -0.686(2) 0.025(2) -0.1402(17) 0.073(10) Uiso 0.30 1 d P D 2
C90A C -0.642(3) 0.025(3) -0.119(2) 0.20(2) Uiso 0.30 1 d P D 2

loop_
_atom_site_aniso_label
_atom_site_aniso_U_11
_atom_site_aniso_U_22
_atom_site_aniso_U_33
_atom_site_aniso_U_23
_atom_site_aniso_U_13
_atom_site_aniso_U_12
Ru1 0.0415(3) 0.0350(2) 0.0331(3) 0.0004(2) 0.0014(3) -0.0034(2)
P1 0.0429(10) 0.0350(8) 0.0334(9) -0.0016(7) 0.0001(8) -0.0027(7)
P2 0.0409(11) 0.0357(7) 0.0309(9) 0.0014(6) -0.0006(8) 0.0003(8)
B1 0.048(5) 0.046(4) 0.038(5) -0.002(3) 0.000(4) 0.008(4)
O1 0.047(3) 0.038(2) 0.028(2) -0.0014(17) 0.002(2) -0.0047(19)
O2 0.041(3) 0.0328(18) 0.037(2) -0.0027(16) 0.0042(19) -0.0007(17)
N1 0.049(3) 0.042(3) 0.044(3) -0.003(2) 0.001(3) -0.015(2)
N2 0.041(3) 0.046(3) 0.034(3) -0.006(2) 0.009(3) -0.012(2)
C1 0.039(3) 0.039(2) 0.030(3) -0.003(3) 0.002(3) 0.006(3)
C2 0.047(4) 0.040(3) 0.038(4) 0.001(3) 0.000(3) -0.001(3)
C3 0.076(5) 0.056(4) 0.034(4) 0.008(3) 0.006(4) 0.007(4)
C4 0.077(6) 0.072(4) 0.051(5) 0.003(4) 0.008(4) 0.020(4)
C5 0.080(6) 0.074(4) 0.046(4) -0.003(3) 0.015(5) -0.010(5)
C6 0.084(6) 0.059(4) 0.043(4) 0.000(3) -0.020(4) 0.002(4)
C7 0.049(4) 0.047(3) 0.062(5) 0.006(3) 0.012(5) -0.002(4)
C8 0.060(4) 0.039(3) 0.023(4) -0.005(3) 0.002(3) -0.005(3)
C9 0.065(5) 0.036(3) 0.033(4) 0.000(3) 0.000(3) -0.010(3)
C10 0.052(5) 0.091(5) 0.054(5) -0.010(4) -0.014(4) 0.000(4)
C11 0.054(6) 0.129(7) 0.079(7) 0.015(6) -0.019(5) -0.010(5)
C12 0.105(8) 0.092(7) 0.081(7) 0.009(5) -0.043(7) -0.051(6)
C13 0.144(9) 0.047(4) 0.071(6) -0.001(4) -0.039(7) -0.018(5)
C14 0.109(7) 0.047(4) 0.044(5) 0.000(3) -0.020(5) -0.009(4)
C15 0.045(4) 0.054(4) 0.026(4) 0.000(3) 0.006(3) -0.003(3)
C24 0.042(4) 0.038(3) 0.027(3) 0.001(2) 0.003(3) -0.006(3)
C25 0.041(4) 0.027(3) 0.032(4) -0.003(2) 0.008(3) -0.002(3)
C26 0.038(4) 0.031(3) 0.041(4) -0.003(2) -0.003(4) 0.002(3)
C27 0.056(4) 0.037(3) 0.039(4) 0.002(3) 0.000(4) -0.006(3)
C28 0.051(4) 0.035(3) 0.043(4) 0.012(3) -0.005(4) 0.000(3)
C29 0.049(4) 0.032(3) 0.048(4) 0.000(3) 0.002(3) 0.006(3)
C30 0.051(5) 0.049(4) 0.082(6) 0.004(4) -0.002(5) 0.006(3)
C31 0.052(5) 0.063(5) 0.100(7) -0.001(4) 0.021(5) 0.019(4)
C32 0.057(5) 0.067(5) 0.078(6) -0.016(4) 0.030(4) -0.005(4)
C33 0.060(5) 0.052(4) 0.043(4) -0.005(3) 0.013(4) -0.002(3)
C34 0.051(4) 0.032(3) 0.047(4) -0.013(3) 0.004(4) -0.009(3)
C35 0.068(6) 0.065(5) 0.205(10) -0.028(5) -0.042(6) 0.014(4)
C36 0.066(5) 0.066(4) 0.115(7) -0.025(4) -0.010(5) -0.015(4)
C37 0.041(4) 0.045(4) 0.093(6) -0.012(4) -0.009(4) 0.001(3)
C38 0.044(4) 0.058(4) 0.089(6) -0.008(4) -0.012(4) 0.001(4)
C39 0.048(4) 0.058(4) 0.051(5) -0.016(3) -0.003(4) -0.016(3)
C40 0.045(4) 0.043(3) 0.046(4) -0.003(3) 0.013(4) -0.005(3)
C41 0.047(4) 0.038(3) 0.028(3) -0.004(3) 0.003(3) -0.005(3)
C42 0.046(5) 0.051(4) 0.058(5) -0.005(3) -0.008(4) -0.004(3)
C43 0.125(8) 0.104(6) 0.061(6) 0.016(5) 0.044(6) -0.013(6)
C44 0.116(8) 0.054(4) 0.143(8) 0.033(4) 0.051(7) 0.020(5)
C45 0.083(6) 0.064(4) 0.055(5) 0.020(4) 0.005(4) -0.017(4)
C46 0.102(6) 0.057(4) 0.066(5) 0.031(4) 0.018(5) 0.005(4)
C47 0.083(6) 0.044(4) 0.076(6) 0.016(3) 0.017(5) -0.002(3)
C48 0.054(5) 0.046(4) 0.052(4) 0.005(3) 0.003(4) -0.006(3)
C49 0.046(4) 0.039(3) 0.037(4) 0.003(3) 0.001(3) -0.010(3)
C50 0.059(5) 0.040(3) 0.052(5) 0.005(3) 0.003(4) -0.004(3)
C51 0.096(6) 0.083(5) 0.104(7) 0.049(5) -0.036(6) -0.004(5)
C52 0.095(7) 0.091(5) 0.099(7) -0.011(5) -0.049(6) -0.002(5)
C53 0.066(5) 0.071(4) 0.052(5) 0.021(4) -0.019(4) -0.004(4)
C54 0.071(5) 0.093(5) 0.046(4) 0.009(4) -0.032(4) 0.009(5)
C55 0.058(5) 0.059(4) 0.061(5) 0.007(4) -0.016(4) -0.001(4)
C56 0.058(5) 0.047(4) 0.048(4) 0.000(3) -0.009(4) 0.011(3)
C57 0.037(4) 0.049(4) 0.036(4) 0.000(3) -0.004(3) -0.003(3)
C58 0.038(4) 0.057(4) 0.053(4) 0.015(3) -0.005(4) -0.001(3)
C59 0.078(6) 0.066(4) 0.080(6) 0.004(4) 0.015(5) 0.010(4)
C60 0.093(6) 0.060(4) 0.093(6) 0.024(4) 0.046(5) 0.012(4)
C61 0.051(5) 0.038(3) 0.057(5) 0.003(3) 0.001(4) 0.007(3)
C62 0.064(5) 0.066(4) 0.041(4) 0.002(3) 0.016(4) 0.003(4)
C63 0.051(5) 0.047(4) 0.056(5) 0.003(3) 0.014(4) -0.001(3)
C64 0.053(4) 0.036(3) 0.039(4) 0.001(3) 0.009(3) -0.002(3)
C65 0.035(4) 0.042(3) 0.029(4) 0.002(3) 0.000(3) -0.002(3)
C66 0.027(4) 0.038(3) 0.056(4) -0.007(3) 0.000(3) -0.001(3)
C67 0.095(8) 0.066(5) 0.102(8) 0.007(5) 0.007(6) -0.006(5)
C68 0.100(8) 0.073(5) 0.094(7) -0.002(5) 0.048(6) -0.007(5)
C69 0.094(7) 0.073(5) 0.074(6) -0.005(5) 0.025(6) -0.005(5)
C70 0.105(7) 0.065(5) 0.071(7) 0.014(4) 0.018(5) 0.012(5)
C71 0.103(8) 0.077(5) 0.067(6) 0.014(5) 0.030(6) 0.020(5)
C72 0.077(6) 0.092(6) 0.077(7) 0.017(6) 0.028(6) 0.020(5)

loop_
_atom_type_symbol
_atom_type_description
_atom_type_scat_dispersion_real
_atom_type_scat_dispersion_imag
_atom_type_scat_source
C C 0.0033 0.0016 'International Tables Vol C Tables 4.2.6.8 and 6.1.1.4'
H H 0.0000 0.0000 'International Tables Vol C Tables 4.2.6.8 and 6.1.1.4'
B B 0.0013 0.0007 'International Tables Vol C Tables 4.2.6.8 and 6.1.1.4'
N N 0.0061 0.0033 'International Tables Vol C Tables 4.2.6.8 and 6.1.1.4'
O O 0.0106 0.0060 'International Tables Vol C Tables 4.2.6.8 and 6.1.1.4'
P P 0.1023 0.0942 'International Tables Vol C Tables 4.2.6.8 and 6.1.1.4'
Ru Ru -1.2594 0.8363 'International Tables Vol C Tables 4.2.6.8 and 6.1.1.4'

loop_
_geom_angle_atom_site_label_1
_geom_angle_atom_site_label_2
_geom_angle_atom_site_label_3
_geom_angle
N2 Ru1 N1 76.64(16)
N2 Ru1 P2 91.58(12)
N1 Ru1 P2 168.20(13)
N2 Ru1 P1 166.20(13)
N1 Ru1 P1 92.52(13)
P2 Ru1 P1 99.23(6)
O1 P1 C49 99.9(2)
O1 P1 C41 94.0(2)
C49 P1 C41 99.6(3)
O1 P1 Ru1 123.44(14)
C49 P1 Ru1 124.0(2)
C41 P1 Ru1 109.73(18)
O2 P2 C65 97.4(2)
O2 P2 C57 101.2(2)
C65 P2 C57 99.3(3)
O2 P2 Ru1 122.59(15)
C65 P2 Ru1 110.05(18)
C57 P2 Ru1 121.57(19)
C15 O1 P1 127.7(3)
C26 O2 P2 123.5(3)
C8 N1 Ru1 113.9(3)
C1 N2 Ru1 113.3(3)
N2 C1 C2 113.0(4)
N2 C1 C8 106.5(4)
C2 C1 C8 112.9(4)
C7 C2 C3 118.7(6)
C7 C2 C1 121.1(5)
C3 C2 C1 120.2(5)
C4 C3 C2 120.2(6)
C5 C4 C3 119.8(6)
C4 C5 C6 122.0(7)
C5 C6 C7 117.9(6)
C2 C7 C6 121.4(6)
N1 C8 C9 113.9(5)
N1 C8 C1 108.0(4)
C9 C8 C1 113.7(4)
C14 C9 C10 119.3(6)
C14 C9 C8 120.8(6)
C10 C9 C8 120.0(5)
C11 C10 C9 119.5(7)
C12 C11 C10 119.3(8)
C13 C12 C11 121.3(8)
C14 C13 C12 119.5(8)
C13 C14 C9 121.2(8)
C16A C15 C24 118.2(9)
C16A C15 O1 123.2(9)
C24 C15 O1 117.6(5)
C16A C15 C16B 11.8(13)
C24 C15 C16B 124.7(9)
O1 C15 C16B 117.7(8)
C15 C16A C17A 123.5(15)
C18A C17A C16A 122(2)
C17A C18A C19A 126.6(19)
C17A C18A C23A 117.7(19)
C19A C18A C23A 115.5(15)
C20A C19A C18A 121.7(15)
C19A C20A C21A 124.7(15)
C22A C21A C20A 116.8(14)
C21A C22A C23A 122.8(14)
C24 C23A C22A 119.0(13)
C24 C23A C18A 122.6(13)
C22A C23A C18A 118.4(15)
C17B C16B C15 117.5(16)
C16B C17B C18B 118.6(19)
C23B C18B C19B 122.4(15)
C23B C18B C17B 118.6(15)
C19B C18B C17B 119.0(14)
C20B C19B C18B 118.2(15)
C19B C20B C21B 118.8(15)
C22B C21B C20B 121.5(13)
C21B C22B C23B 121.3(13)
C18B C23B C22B 117.7(14)
C18B C23B C24 117.8(12)
C22B C23B C24 124.4(12)
C15 C24 C23A 115.1(8)
C15 C24 C23B 121.3(7)
C23A C24 C23B 16.4(9)
C15 C24 C25 120.1(5)
C23A C24 C25 123.8(8)
C23B C24 C25 118.3(7)
C26 C25 C34 117.7(5)
C26 C25 C24 119.1(5)
C34 C25 C24 123.2(5)
C25 C26 O2 118.5(5)
C25 C26 C27 123.6(6)
O2 C26 C27 117.7(5)
C28 C27 C26 118.0(6)
C27 C28 C29 121.9(6)
C28 C29 C34 118.7(5)
C28 C29 C30 122.0(6)
C34 C29 C30 119.3(6)
C31 C30 C29 120.0(7)
C30 C31 C32 120.5(7)
C33 C32 C31 120.8(7)
C32 C33 C34 121.1(6)
C29 C34 C33 118.3(6)
C29 C34 C25 120.1(6)
C33 C34 C25 121.7(6)
C38 C37 C42 119.4(6)
C38 C37 C35 120.5(6)
C42 C37 C35 120.1(6)
C37 C38 C39 121.8(6)
C40 C39 C38 117.7(5)
C40 C39 C36 121.6(6)
C38 C39 C36 120.8(6)
C39 C40 C41 121.2(6)
C42 C41 C40 119.8(5)
C42 C41 P1 120.7(4)
C40 C41 P1 119.3(4)
C41 C42 C37 119.9(6)
C50 C45 C46 116.9(6)
C50 C45 C43 121.2(7)
C46 C45 C43 121.9(6)
C47 C46 C45 122.7(6)
C46 C47 C48 118.6(6)
C46 C47 C44 120.9(6)
C48 C47 C44 120.5(6)
C49 C48 C47 120.9(6)
C50 C49 C48 118.9(5)
C50 C49 P1 119.9(5)
C48 C49 P1 121.2(5)
C49 C50 C45 122.0(6)
C54 C53 C58 119.0(6)
C54 C53 C51 121.7(6)
C58 C53 C51 119.4(6)
C53 C54 C55 122.1(6)
C54 C55 C56 117.9(6)
C54 C55 C52 121.6(6)
C56 C55 C52 120.5(6)
C57 C56 C55 120.9(6)
C58 C57 C56 119.8(6)
C58 C57 P2 118.5(5)
C56 C57 P2 121.6(4)
C57 C58 C53 120.4(6)
C66 C61 C62 118.6(5)
C66 C61 C59 120.8(5)
C62 C61 C59 120.6(6)
C63 C62 C61 121.6(6)
C62 C63 C64 118.5(5)
C62 C63 C60 122.1(6)
C64 C63 C60 119.3(5)
C63 C64 C65 121.0(5)
C66 C65 C64 118.2(5)
C66 C65 P2 118.8(4)
C64 C65 P2 122.6(4)
C61 C66 C65 122.0(5)
C72 C67 C68 120.3(9)
C69 C68 C67 119.1(8)
C68 C69 C70 121.3(8)
C69 C70 C71 118.3(8)
C72 C71 C70 120.9(8)
C67 C72 C71 120.1(8)
C74 C73 C78 120(3)
C73 C74 C75 123(3)
C76 C75 C74 111(2)
C75 C76 C77 125(2)
C78 C77 C76 122(2)
C77 C78 C73 117(3)
C80 C79 C84 108(2)
C79 C80 C81 125(2)
C80 C81 C82 118(2)
C83 C82 C81 127(3)
C82 C83 C84 102(3)
C83 C84 C79 135(3)
C85A C85B C86 62(7)
C85B C85A C86 92(6)
C87B C86 C85A 115(3)
C87B C86 C87A 13(3)
C85A C86 C87A 106(3)
C87B C86 C85B 104.8(16)
C85A C86 C85B 26(2)
C87A C86 C85B 100(3)
C88A C87B C86 115.9(18)
C88A C87B C88B 19(3)
C86 C87B C88B 101(3)
C88A C87A C88B 18(2)
C88A C87A C86 99(4)
C88B C87A C86 89(4)
C88A C88B C87B 73(8)
C88A C88B C87A 76(8)
C87B C88B C87A 15(3)
C88A C88B C89 38(6)
C87B C88B C89 93(3)
C87A C88B C89 87(4)
C88B C88A C87B 88(8)
C88B C88A C89 131(8)
C87B C88A C89 113.1(19)
C88B C88A C87A 87(8)
C87B C88A C87A 16(3)
C89 C88A C87A 103(3)
C88A C89 C90B 108(2)
C88A C89 C90A 90(2)
C90B C89 C90A 31(2)
C88A C89 C88B 12(2)
C90B C89 C88B 106(3)
C90A C89 C88B 83(3)
C90A C90B C89 75(4)
C90B C90A C89 74(4)

loop_
_geom_bond_atom_site_label_1
_geom_bond_atom_site_label_2
_geom_bond_distance
Ru1 N2 2.181(4)
Ru1 N1 2.184(4)
Ru1 P2 2.2164(16)
Ru1 P1 2.2205(16)
P1 O1 1.651(4)
P1 C49 1.823(5)
P1 C41 1.850(6)
P2 O2 1.663(3)
P2 C65 1.812(6)
P2 C57 1.822(6)
O1 C15 1.381(6)
O2 C26 1.407(6)
N1 C8 1.487(6)
N2 C1 1.499(6)
C1 C2 1.508(7)
C1 C8 1.534(7)
C2 C7 1.372(7)
C2 C3 1.393(8)
C3 C4 1.380(8)
C4 C5 1.359(8)
C5 C6 1.369(9)
C6 C7 1.402(8)
C8 C9 1.518(7)
C9 C14 1.377(8)
C9 C10 1.391(8)
C10 C11 1.390(9)
C11 C12 1.372(11)
C12 C13 1.367(11)
C13 C14 1.361(9)
C15 C16A 1.328(19)
C15 C24 1.380(7)
C15 C16B 1.48(2)
C16A C17A 1.46(3)
C17A C18A 1.16(2)
C18A C19A 1.41(2)
C18A C23A 1.48(2)
C19A C20A 1.357(18)
C20A C21A 1.383(17)
C21A C22A 1.363(16)
C22A C23A 1.44(2)
C23A C24 1.416(17)
C16B C17B 1.29(3)
C17B C18B 1.73(2)
C18B C23B 1.35(2)
C18B C19B 1.42(2)
C19B C20B 1.376(18)
C20B C21B 1.394(18)
C21B C22B 1.348(16)
C22B C23B 1.390(18)
C23B C24 1.443(16)
C24 C25 1.480(7)
C25 C26 1.363(7)
C25 C34 1.432(7)
C26 C27 1.412(7)
C27 C28 1.368(6)
C28 C29 1.406(8)
C29 C34 1.417(7)
C29 C30 1.418(8)
C30 C31 1.375(9)
C31 C32 1.391(9)
C32 C33 1.354(8)
C33 C34 1.419(8)
C35 C37 1.521(8)
C36 C39 1.519(7)
C37 C38 1.381(7)
C37 C42 1.386(8)
C38 C39 1.391(8)
C39 C40 1.387(8)
C40 C41 1.391(7)
C41 C42 1.380(7)
C43 C45 1.518(9)
C44 C47 1.502(8)
C45 C50 1.396(8)
C45 C46 1.413(9)
C46 C47 1.362(9)
C47 C48 1.405(7)
C48 C49 1.389(7)
C49 C50 1.386(7)
C51 C53 1.536(8)
C52 C55 1.519(8)
C53 C54 1.375(8)
C53 C58 1.396(8)
C54 C55 1.394(8)
C55 C56 1.396(8)
C56 C57 1.389(7)
C57 C58 1.381(7)
C59 C61 1.507(7)
C60 C63 1.516(7)
C61 C66 1.382(8)
C61 C62 1.393(7)
C62 C63 1.388(8)
C63 C64 1.399(7)
C64 C65 1.405(7)
C65 C66 1.390(7)
C67 C72 1.366(10)
C67 C68 1.390(10)
C68 C69 1.373(10)
C69 C70 1.383(9)
C70 C71 1.388(9)
C71 C72 1.369(10)
C73 C74 1.36(4)
C73 C78 1.39(3)
C74 C75 1.44(3)
C75 C76 1.32(3)
C76 C77 1.44(3)
C77 C78 1.25(3)
C79 C80 1.27(2)
C79 C84 1.43(4)
C80 C81 1.31(2)
C81 C82 1.35(2)
C82 C83 1.31(3)
C83 C84 1.38(5)
C85B C85A 0.83(8)
C85B C86 1.91(5)
C85A C86 1.69(8)
C86 C87B 1.52(3)
C86 C87A 1.77(7)
C87B C88A 1.51(3)
C87B C88B 1.58(6)
C87A C88A 1.61(8)
C87A C88B 1.66(9)
C88B C88A 0.50(7)
C88B C89 1.91(6)
C88A C89 1.54(3)
C89 C90B 1.73(4)
C89 C90A 1.73(5)
C90B C90A 0.92(6)
